data_4319159
_publ_author_name 'Andrea Erxleben'
_publ_contact_author_address
; Universitaet Dortmund
  Fachbereich Chemie, ACIII
  Otto-Hahn-Str. 6
  D-44221 Dortmund
  Germany
;
_publ_contact_author_email AERX@platon.chemie.uni-dortmund.de
_publ_contact_author_fax +49(0)231-7553797
_publ_contact_author_name 'Dr. Andrea Erxleben'
_publ_contact_author_phone +49(0)231-7553845
_publ_section_title
;
 Mono- and Dinuclear Zinc Complexes Derived from Unsymmetric Binucleating
 Ligands: Synthesis, Characterization, and Formation of Tetranuclear
 Arrays
;
_journal_name_full 'Inorganic Chemistry'
_journal_page_first 208
_journal_page_last 213
_journal_paper_doi 10.1021/ic000600z
_journal_volume 40
_journal_year 2001
_chemical_formula_structural '[Zn4(C14H10N2O3)4]*4.5H2O'
_chemical_formula_sum 'C56 H49 N8 O16.5 Zn4'
_chemical_formula_weight 1359.51
_chemical_name_systematic
; 
 ? 
;
_space_group_IT_number 15
_symmetry_cell_setting monoclinic
_symmetry_space_group_name_Hall '-C 2yc'
_symmetry_space_group_name_H-M 'C 1 2/c 1'
_atom_sites_solution_hydrogens mixed
_atom_sites_solution_primary Patterson
_atom_sites_solution_secondary difmap
_audit_creation_method SHELXL
_cell_angle_alpha 90.00
_cell_angle_beta 115.720(10)
_cell_angle_gamma 90.00
_cell_formula_units_Z 4
_cell_length_a 13.669(2)
_cell_length_b 28.704(5)
_cell_length_c 15.024(3)
_cell_measurement_reflns_used 4342
_cell_measurement_temperature 293(2)
_cell_measurement_theta_max 24.74
_cell_measurement_theta_min 4.55
_cell_volume 5310.7(17)
_computing_cell_refinement 'Denzo, Scalepack (Z. Otwinowski, W. Minor, 1997)'
_computing_data_collection 'KappaCCD (Nonius BV, The Netherlands)'
_computing_data_reduction 'Denzo, Scalepack (Z. Otwinowski, W. Minor, 1997)'
_computing_molecular_graphics 'Siemens SHELXTL PLUS'
_computing_publication_material SHELXL-93
_computing_structure_refinement 'SHELXL-93 (Sheldrick, 1993)'
_computing_structure_solution 'Siemens SHELXTL Ver. 5.01, (Sheldrick, 1993)'
_diffrn_ambient_temperature 293(2)
_diffrn_measurement_device 'Nonius KappaCCD'
_diffrn_measurement_method 'profile fitted'
_diffrn_radiation_monochromator graphite
_diffrn_radiation_source 'fine-focus sealed tube'
_diffrn_radiation_type MoK\a
_diffrn_radiation_wavelength 0.71069
_diffrn_reflns_av_R_equivalents 0.0000
_diffrn_reflns_av_sigmaI/netI 0.1035
_diffrn_reflns_limit_h_max 14
_diffrn_reflns_limit_h_min 0
_diffrn_reflns_limit_k_max 33
_diffrn_reflns_limit_k_min 0
_diffrn_reflns_limit_l_max 15
_diffrn_reflns_limit_l_min -17
_diffrn_reflns_number 4342
_diffrn_reflns_theta_max 24.74
_diffrn_reflns_theta_min 4.55
_exptl_absorpt_coefficient_mu 1.868
_exptl_absorpt_correction_T_max 0.7698
_exptl_absorpt_correction_T_min 0.6561
_exptl_absorpt_correction_type Scalepack
_exptl_crystal_colour yellow
_exptl_crystal_density_diffrn 1.700
_exptl_crystal_description cube
_exptl_crystal_F_000 2772
_exptl_crystal_size_max 0.25
_exptl_crystal_size_mid 0.20
_exptl_crystal_size_min 0.15
_refine_diff_density_max 0.581
_refine_diff_density_min -0.247
_refine_diff_density_rms 0.059
_refine_ls_extinction_method none
_refine_ls_goodness_of_fit_all 0.886
_refine_ls_goodness_of_fit_obs 1.101
_refine_ls_hydrogen_treatment 'isotropically(difmap)/fixed U-values(geom)'
_refine_ls_matrix_type full
_refine_ls_number_parameters 456
_refine_ls_number_reflns 4342
_refine_ls_number_restraints 0
_refine_ls_restrained_S_all 0.886
_refine_ls_restrained_S_obs 1.101
_refine_ls_R_factor_all 0.1247
_refine_ls_R_factor_obs 0.0407
_refine_ls_shift/esd_max -0.002
_refine_ls_shift/esd_mean 0.000
_refine_ls_structure_factor_coef Fsqd
_refine_ls_weighting_details 'w=1/[\s^2^(Fo^2^)+(0.0439P)^2^+0.0000P] where P=(Fo^2^+2Fc^2^)/3'
_refine_ls_weighting_scheme calc
_refine_ls_wR_factor_all 0.0951
_refine_ls_wR_factor_obs 0.0770
_reflns_number_observed 2096
_reflns_number_total 4342
_reflns_observed_criterion >2sigma(I)
_cod_data_source_file ic000600z_1.cif
_cod_data_source_block 4
_cod_depositor_comments
;
The following automatic conversions were performed:

'_refine_ls_weighting_scheme' value 'calc
w=1/[\s^2^(Fo^2^)+(0.0439P)^2^+0.0000P] where P=(Fo^2^+2Fc^2^)/3' was
changed to 'calc'. New tag '_refine_ls_weighting_details' was
created. The value of the new tag was set to
'w=1/[\s^2^(Fo^2^)+(0.0439P)^2^+0.0000P] where P=(Fo^2^+2Fc^2^)/3'.

Automatic conversion script
Id: cif_fix_values 3143 2015-03-26 13:38:13Z robertas 

The following automatic conversions were performed:
data name '_publ_contact_author_mail' replaced with
'_publ_contact_author_email' as specified in the replacement file
'/home/antanas/src/cod-tools/trunk/data/replacement-values/replacement_tags.lst'.

Automatic conversion script
Id: cif_correct_tags 4998 2017-03-02 13:24:31Z antanas 

The following automatic conversions were performed:

'_atom_sites_solution_hydrogens' value 'difmap/geom' was changed to
'mixed'.

Automatic conversion script
Id: cif_fix_values 6452 2018-10-05 10:23:21Z andrius 
;
_cod_original_cell_volume 5310.7(16)
_cod_original_formula_sum 'C56 H49 N8 O16.50 Zn4'
_cod_database_code 4319159

loop_
_symmetry_equiv_pos_as_xyz
'x, y, z'
'-x, y, -z+1/2'
'x+1/2, y+1/2, z'
'-x+1/2, y+1/2, -z+1/2'
'-x, -y, -z'
'x, -y, z-1/2'
'-x+1/2, -y+1/2, -z'
'x+1/2, -y+1/2, z-1/2'

loop_
_atom_site_aniso_label
_atom_site_aniso_U_11
_atom_site_aniso_U_22
_atom_site_aniso_U_33
_atom_site_aniso_U_23
_atom_site_aniso_U_13
_atom_site_aniso_U_12
Zn1 0.0670(4) 0.0458(4) 0.0662(5) -0.0001(3) 0.0339(4) -0.0041(3)
Zn2 0.0663(4) 0.0493(4) 0.0590(4) 0.0039(3) 0.0249(3) 0.0006(3)
C1 0.043(3) 0.052(4) 0.060(4) 0.000(3) 0.017(3) 0.006(3)
C2 0.057(3) 0.042(4) 0.056(4) -0.003(3) 0.022(3) -0.002(3)
C3 0.064(4) 0.047(4) 0.086(6) -0.002(4) 0.029(4) -0.005(3)
C4 0.081(5) 0.061(5) 0.073(5) -0.019(4) 0.032(4) -0.008(4)
C5 0.071(4) 0.083(5) 0.056(4) -0.003(4) 0.033(4) -0.001(4)
C6 0.061(3) 0.055(4) 0.055(4) -0.011(3) 0.029(3) 0.002(3)
C7 0.081(4) 0.070(5) 0.065(5) 0.004(4) 0.037(4) 0.003(3)
C8 0.055(4) 0.039(4) 0.081(5) 0.005(4) 0.017(3) -0.006(3)
C9 0.061(4) 0.058(4) 0.066(5) 0.009(4) 0.019(4) -0.010(4)
C10 0.057(4) 0.067(4) 0.062(4) 0.011(3) 0.025(3) -0.004(3)
C11 0.118(6) 0.076(6) 0.117(7) 0.012(5) 0.073(5) -0.021(5)
C12 0.120(7) 0.115(8) 0.136(7) 0.006(6) 0.093(6) -0.015(6)
C13 0.116(6) 0.104(7) 0.118(7) 0.008(5) 0.081(5) 0.004(5)
C14 0.083(5) 0.074(5) 0.090(5) 0.005(4) 0.049(4) 0.001(4)
C1' 0.058(4) 0.052(4) 0.059(4) 0.006(3) 0.035(3) 0.004(3)
C2' 0.072(4) 0.041(4) 0.077(4) 0.003(3) 0.039(4) 0.003(3)
C3' 0.089(6) 0.050(5) 0.114(7) 0.000(5) 0.051(5) 0.005(5)
C4' 0.083(6) 0.068(6) 0.119(7) 0.013(5) 0.045(5) 0.026(5)
C5' 0.071(5) 0.085(6) 0.070(5) 0.001(4) 0.029(4) 0.004(4)
C6' 0.058(4) 0.053(4) 0.072(4) 0.007(3) 0.034(3) 0.010(3)
C7' 0.052(4) 0.077(5) 0.076(5) 0.003(4) 0.028(4) -0.005(4)
C8' 0.076(5) 0.049(4) 0.087(5) -0.003(4) 0.048(4) -0.001(4)
C9' 0.083(5) 0.067(5) 0.092(6) -0.030(4) 0.050(5) -0.019(4)
C10' 0.071(5) 0.092(6) 0.067(5) -0.024(4) 0.039(4) -0.011(4)
C11' 0.076(6) 0.133(9) 0.085(6) -0.049(6) 0.027(5) -0.042(6)
C12' 0.081(6) 0.194(11) 0.093(7) -0.038(8) 0.022(5) -0.047(8)
C13' 0.065(5) 0.173(9) 0.072(5) 0.000(6) 0.006(5) 0.010(6)
C14' 0.087(6) 0.107(7) 0.076(6) -0.008(5) 0.040(5) -0.001(5)
N1 0.059(3) 0.045(3) 0.059(3) 0.000(3) 0.025(2) -0.002(2)
N2 0.062(3) 0.067(4) 0.067(3) 0.007(3) 0.032(3) -0.003(3)
N1' 0.068(3) 0.058(3) 0.069(3) -0.015(3) 0.035(3) -0.013(3)
N2' 0.070(3) 0.072(4) 0.066(4) -0.009(3) 0.029(3) 0.004(3)
O1 0.060(2) 0.042(2) 0.050(2) -0.005(2) 0.025(2) -0.003(2)
O2 0.084(3) 0.057(2) 0.068(3) -0.004(2) 0.040(2) -0.009(2)
O3 0.157(4) 0.084(3) 0.078(3) -0.004(3) 0.072(3) -0.015(3)
O1' 0.050(2) 0.041(2) 0.061(2) -0.001(2) 0.024(2) 0.004(2)
O2' 0.057(2) 0.058(3) 0.071(3) -0.002(2) 0.021(2) -0.001(2)
O3' 0.067(3) 0.096(4) 0.162(5) -0.028(3) 0.037(3) -0.007(3)
O1W 0.108(3) 0.117(4) 0.101(3) -0.005(3) 0.046(3) -0.015(3)
O2W 0.135(4) 0.095(4) 0.143(4) -0.018(3) 0.054(4) -0.003(3)
O3W 0.092(8) 0.073(8) 0.112(10) 0.000 0.051(8) 0.000

loop_
_atom_site_label
_atom_site_type_symbol
_atom_site_fract_x
_atom_site_fract_y
_atom_site_fract_z
_atom_site_U_iso_or_equiv
_atom_site_thermal_displace_type
_atom_site_occupancy
_atom_site_calc_flag
_atom_site_refinement_flags
_atom_site_disorder_group
Zn1 Zn 0.14015(5) 0.15307(2) 0.27203(5) 0.0579(2) Uani 1 d . .
Zn2 Zn 0.03549(5) 0.08289(2) 0.37940(5) 0.0590(2) Uani 1 d . .
C1 C 0.0612(4) 0.1856(2) 0.4273(4) 0.0533(13) Uani 1 d . .
C2 C 0.0989(4) 0.2305(2) 0.4186(4) 0.0527(13) Uani 1 d . .
C3 C 0.1079(5) 0.2649(2) 0.4882(5) 0.067(2) Uani 1 d . .
C4 C 0.0829(5) 0.2569(3) 0.5645(6) 0.072(2) Uani 1 d . .
C5 C 0.0493(5) 0.2135(3) 0.5740(5) 0.068(2) Uani 1 d . .
C6 C 0.0373(4) 0.1770(2) 0.5088(4) 0.0558(14) Uani 1 d . .
C7 C -0.0039(5) 0.1314(2) 0.5303(5) 0.070(2) Uani 1 d . .
C8 C 0.1323(4) 0.2461(2) 0.3434(5) 0.063(2) Uani 1 d . .
C9 C 0.1793(6) 0.2470(2) 0.2106(6) 0.064(2) Uani 1 d . .
C10 C 0.2328(4) 0.2144(2) 0.1704(4) 0.0623(15) Uani 1 d . .
C11 C 0.2988(6) 0.2290(3) 0.1283(6) 0.096(3) Uani 1 d . .
C12 C 0.3445(7) 0.1975(4) 0.0895(6) 0.111(3) Uani 1 d . .
C13 C 0.3274(6) 0.1508(4) 0.0967(5) 0.102(2) Uani 1 d . .
C14 C 0.2628(5) 0.1376(3) 0.1408(5) 0.078(2) Uani 1 d . .
C1' C 0.1927(4) 0.0514(2) 0.2826(4) 0.0529(14) Uani 1 d . .
C2' C 0.1650(5) 0.0050(2) 0.2461(4) 0.0612(15) Uani 1 d . .
C3' C 0.2477(7) -0.0291(3) 0.2839(6) 0.082(2) Uani 1 d . .
C4' C 0.3494(8) -0.0198(3) 0.3501(6) 0.089(2) Uani 1 d . .
C5' C 0.3765(6) 0.0259(3) 0.3783(5) 0.076(2) Uani 1 d . .
C6' C 0.3018(4) 0.0623(2) 0.3468(4) 0.0586(14) Uani 1 d . .
C7' C 0.3451(5) 0.1096(2) 0.3896(4) 0.068(2) Uani 1 d . .
C8' C 0.0618(5) -0.0115(2) 0.1753(5) 0.066(2) Uani 1 d . .
C9' C -0.1172(6) -0.0136(2) 0.0559(5) 0.076(2) Uani 1 d . .
C10' C -0.2063(5) 0.0186(3) -0.0078(5) 0.073(2) Uani 1 d . .
C11' C -0.3049(7) 0.0009(4) -0.0752(7) 0.101(3) Uani 1 d . .
C12' C -0.3832(8) 0.0301(5) -0.1311(7) 0.128(3) Uani 1 d . .
H12' H -0.4504(8) 0.0186(5) -0.1754(7) 0.080 Uiso 1 calc R .
C13' C -0.3649(6) 0.0767(4) -0.1235(6) 0.112(3) Uani 1 d . .
H13' H -0.4187(6) 0.0971(4) -0.1636(6) 0.080 Uiso 1 calc R .
C14' C -0.2653(7) 0.0936(3) -0.0554(6) 0.088(2) Uani 1 d . .
N1 N 0.1396(3) 0.22293(15) 0.2755(3) 0.0545(11) Uani 1 d . .
N2 N 0.2158(3) 0.1685(2) 0.1772(3) 0.0639(12) Uani 1 d . .
N1' N -0.0222(4) 0.0124(2) 0.1262(4) 0.0629(12) Uani 1 d . .
N2' N -0.1862(4) 0.0648(2) 0.0036(4) 0.0694(13) Uani 1 d . .
O1 O 0.0469(2) 0.15305(11) 0.3579(2) 0.0503(8) Uani 1 d . .
O2 O -0.0337(3) 0.09879(13) 0.4667(3) 0.0673(10) Uani 1 d . .
O3 O -0.0073(4) 0.12698(15) 0.6108(3) 0.0986(14) Uani 1 d . .
O1' O 0.1124(2) 0.08368(10) 0.2560(2) 0.0505(9) Uani 1 d . .
O2' O 0.2820(3) 0.14156(13) 0.3859(3) 0.0644(10) Uani 1 d . .
O3' O 0.4458(4) 0.1140(2) 0.4281(4) 0.113(2) Uani 1 d . .
O1W O -0.1608(3) 0.1446(2) 0.6897(3) 0.1085(15) Uani 1 d . .
O2W O 0.5941(4) 0.1445(2) 0.6241(4) 0.127(2) Uani 1 d . .
O3W O 0.5000 0.0731(4) 0.2500 0.090(4) Uani 0.50 d SP .
H3 H 0.1279(32) 0.2908(16) 0.4794(32) 0.038(15) Uiso 1 d . .
H4 H 0.0878(38) 0.2792(19) 0.6069(39) 0.072(19) Uiso 1 d . .
H5 H 0.0272(29) 0.2055(13) 0.6203(30) 0.029(12) Uiso 1 d . .
H8 H 0.1480(29) 0.2765(15) 0.3422(28) 0.033(12) Uiso 1 d . .
H9A H 0.1233(38) 0.2567(17) 0.1633(37) 0.058(19) Uiso 1 d . .
H9B H 0.2280(36) 0.2717(16) 0.2473(34) 0.058(16) Uiso 1 d . .
H11 H 0.3100(38) 0.2569(17) 0.1269(37) 0.056(18) Uiso 1 d . .
H12 H 0.3971(50) 0.2090(23) 0.0660(47) 0.124(25) Uiso 1 d . .
H13 H 0.3654(44) 0.1260(20) 0.0789(43) 0.095(22) Uiso 1 d . .
H14 H 0.2459(37) 0.1030(19) 0.1462(35) 0.073(17) Uiso 1 d . .
H3' H 0.2258(38) -0.0549(17) 0.2608(37) 0.054(19) Uiso 1 d . .
H4' H 0.3971(45) -0.0395(20) 0.3657(41) 0.080(22) Uiso 1 d . .
H5' H 0.4471(35) 0.0339(15) 0.4245(33) 0.044(15) Uiso 1 d . .
H8' H 0.0583(33) -0.0458(18) 0.1634(34) 0.065(16) Uiso 1 d . .
H9'A H -0.1711(49) -0.0350(23) 0.0845(45) 0.131(23) Uiso 1 d . .
H9'B H -0.0992(38) -0.0297(18) 0.0162(37) 0.063(18) Uiso 1 d . .
H11' H -0.3119(47) -0.0322(23) -0.0735(46) 0.096(27) Uiso 1 d . .
H14' H -0.2533(37) 0.1276(19) -0.0533(36) 0.062(18) Uiso 1 d . .

loop_
_atom_type_symbol
_atom_type_description
_atom_type_scat_dispersion_real
_atom_type_scat_dispersion_imag
_atom_type_scat_source
C C 0.0033 0.0016 'International Tables Vol C Tables 4.2.6.8 and 6.1.1.4'
H H 0.0000 0.0000 'International Tables Vol C Tables 4.2.6.8 and 6.1.1.4'
N N 0.0061 0.0033 'International Tables Vol C Tables 4.2.6.8 and 6.1.1.4'
O O 0.0106 0.0060 'International Tables Vol C Tables 4.2.6.8 and 6.1.1.4'
Zn Zn 0.2839 1.4301 'International Tables Vol C Tables 4.2.6.8 and 6.1.1.4'

loop_
_geom_angle_atom_site_label_1
_geom_angle_atom_site_label_2
_geom_angle_atom_site_label_3
_geom_angle
_geom_angle_site_symmetry_1
_geom_angle_site_symmetry_3
_geom_angle_publ_flag
O2' Zn1 N1 99.1(2) . . ?
O2' Zn1 O1' 90.08(14) . . ?
N1 Zn1 O1' 170.03(14) . . ?
O2' Zn1 N2 92.01(15) . . ?
N1 Zn1 N2 79.5(2) . . ?
O1' Zn1 N2 104.2(2) . . ?
O2' Zn1 O1 95.38(14) . . ?
N1 Zn1 O1 88.5(2) . . ?
O1' Zn1 O1 86.68(12) . . ?
N2 Zn1 O1 166.8(2) . . ?
O2' Zn1 O1 168.48(12) . 2 ?
N1 Zn1 O1 90.36(14) . 2 ?
O1' Zn1 O1 80.10(11) . 2 ?
N2 Zn1 O1 96.21(13) . 2 ?
O1 Zn1 O1 78.18(12) . 2 ?
O2 Zn2 N1' 101.4(2) . 2 ?
O2 Zn2 O1 88.21(14) . . ?
N1' Zn2 O1 168.9(2) 2 . ?
O2 Zn2 N2' 94.6(2) . 2 ?
N1' Zn2 N2' 80.0(2) 2 2 ?
O1 Zn2 N2' 105.0(2) . 2 ?
O2 Zn2 O1' 95.81(14) . 2 ?
N1' Zn2 O1' 86.6(2) 2 2 ?
O1 Zn2 O1' 86.88(12) . 2 ?
N2' Zn2 O1' 164.5(2) 2 2 ?
O2 Zn2 O1' 165.55(13) . . ?
N1' Zn2 O1' 92.15(14) 2 . ?
O1 Zn2 O1' 77.85(11) . . ?
N2' Zn2 O1' 92.71(14) 2 . ?
O1' Zn2 O1' 79.84(11) 2 . ?
O1 C1 C2 119.8(5) . . ?
O1 C1 C6 122.4(5) . . ?
C2 C1 C6 117.8(5) . . ?
C3 C2 C1 119.3(5) . . ?
C3 C2 C8 113.9(5) . . ?
C1 C2 C8 126.8(5) . . ?
C4 C3 C2 122.6(6) . . ?
C3 C4 C5 117.8(7) . . ?
C4 C5 C6 123.9(6) . . ?
C5 C6 C1 118.4(5) . . ?
C5 C6 C7 116.1(5) . . ?
C1 C6 C7 125.5(5) . . ?
O3 C7 O2 121.5(6) . . ?
O3 C7 C6 118.3(6) . . ?
O2 C7 C6 120.2(5) . . ?
N1 C8 C2 128.8(6) . . ?
C10 C9 N1 111.3(5) . . ?
N2 C10 C11 120.2(6) . . ?
N2 C10 C9 117.3(5) . . ?
C11 C10 C9 122.5(7) . . ?
C12 C11 C10 120.5(8) . . ?
C11 C12 C13 119.2(8) . . ?
C14 C13 C12 118.4(8) . . ?
N2 C14 C13 122.6(7) . . ?
O1' C1' C6' 121.9(5) . . ?
O1' C1' C2' 118.5(5) . . ?
C6' C1' C2' 119.6(5) . . ?
C3' C2' C1' 117.3(6) . . ?
C3' C2' C8' 115.3(6) . . ?
C1' C2' C8' 127.4(5) . . ?
C4' C3' C2' 123.4(8) . . ?
C3' C4' C5' 118.2(7) . . ?
C4' C5' C6' 123.3(7) . . ?
C5' C6' C1' 117.8(6) . . ?
C5' C6' C7' 115.8(6) . . ?
C1' C6' C7' 126.3(5) . . ?
O2' C7' O3' 123.4(6) . . ?
O2' C7' C6' 120.5(5) . . ?
O3' C7' C6' 116.0(6) . . ?
N1' C8' C2' 127.4(6) . . ?
N1' C9' C10' 111.4(6) . . ?
N2' C10' C11' 122.2(8) . . ?
N2' C10' C9' 117.4(6) . . ?
C11' C10' C9' 120.4(8) . . ?
C12' C11' C10' 119.4(10) . . ?
C11' C12' C13' 120.0(9) . . ?
C12' C13' C14' 119.6(9) . . ?
N2' C14' C13' 121.5(8) . . ?
C8 N1 C9 117.9(5) . . ?
C8 N1 Zn1 123.6(4) . . ?
C9 N1 Zn1 116.4(4) . . ?
C14 N2 C10 119.0(5) . . ?
C14 N2 Zn1 126.1(4) . . ?
C10 N2 Zn1 113.7(4) . . ?
C8' N1' C9' 115.9(5) . . ?
C8' N1' Zn2 127.5(4) . 2 ?
C9' N1' Zn2 116.2(4) . 2 ?
C14' N2' C10' 117.3(6) . . ?
C14' N2' Zn2 127.8(5) . 2 ?
C10' N2' Zn2 114.7(4) . 2 ?
C1 O1 Zn2 123.5(3) . . ?
C1 O1 Zn1 122.2(3) . . ?
Zn2 O1 Zn1 101.39(13) . . ?
C1 O1 Zn1 111.5(3) . 2 ?
Zn2 O1 Zn1 90.07(11) . 2 ?
Zn1 O1 Zn1 101.82(12) . 2 ?
C7 O2 Zn2 125.5(4) . . ?
C1' O1' Zn1 123.4(3) . . ?
C1' O1' Zn2 125.3(3) . 2 ?
Zn1 O1' Zn2 99.97(13) . 2 ?
C1' O1' Zn2 108.8(3) . . ?
Zn1 O1' Zn2 92.20(11) . . ?
Zn2 O1' Zn2 100.15(11) 2 . ?
C7' O2' Zn1 124.2(4) . . ?

loop_
_geom_bond_atom_site_label_1
_geom_bond_atom_site_label_2
_geom_bond_distance
_geom_bond_site_symmetry_2
_geom_bond_publ_flag
Zn1 O2' 1.978(4) . ?
Zn1 N1 2.006(4) . ?
Zn1 O1' 2.022(3) . ?
Zn1 N2 2.138(4) . ?
Zn1 O1 2.172(3) . ?
Zn1 O1 2.453(3) 2 ?
Zn2 O2 1.975(4) . ?
Zn2 N1' 2.029(5) 2 ?
Zn2 O1 2.056(3) . ?
Zn2 N2' 2.112(5) 2 ?
Zn2 O1' 2.158(3) 2 ?
Zn2 O1' 2.496(3) . ?
C1 O1 1.349(6) . ?
C1 C2 1.415(6) . ?
C1 C6 1.420(7) . ?
C2 C3 1.405(8) . ?
C2 C8 1.461(7) . ?
C3 C4 1.351(8) . ?
C4 C5 1.358(8) . ?
C5 C6 1.393(7) . ?
C6 C7 1.514(7) . ?
C7 O3 1.236(6) . ?
C7 O2 1.273(7) . ?
C8 N1 1.257(7) . ?
C9 C10 1.470(8) . ?
C9 N1 1.479(7) . ?
C10 N2 1.348(6) . ?
C10 C11 1.374(8) . ?
C11 C12 1.366(10) . ?
C12 C13 1.374(10) . ?
C13 C14 1.367(8) . ?
C14 N2 1.343(7) . ?
C1' O1' 1.357(5) . ?
C1' C6' 1.415(7) . ?
C1' C2' 1.429(7) . ?
C2' C3' 1.415(8) . ?
C2' C8' 1.430(7) . ?
C3' C4' 1.339(10) . ?
C4' C5' 1.380(9) . ?
C5' C6' 1.392(8) . ?
C6' C7' 1.508(7) . ?
C7' O2' 1.245(6) . ?
C7' O3' 1.246(6) . ?
C8' N1' 1.265(6) . ?
C9' N1' 1.473(7) . ?
C9' C10' 1.496(8) . ?
C10' N2' 1.351(7) . ?
C10' C11' 1.384(9) . ?
C11' C12' 1.333(11) . ?
C12' C13' 1.355(10) . ?
C13' C14' 1.387(9) . ?
C14' N2' 1.344(8) . ?
N1' Zn2 2.029(5) 2 ?
N2' Zn2 2.112(5) 2 ?
O1 Zn1 2.453(3) 2 ?
O1' Zn2 2.158(3) 2 ?
